data_4349789
loop_
_publ_author_name
'Yao, Ru-Xin'
'Fu, Huan-Huan'
'Yu, Bo'
'Zhang, Xian-Ming'

_publ_section_title
;
 Chiral metal--organic frameworks constructed from four-fold helical chain
 SBUs for enantioselective recognition of \a-hydroxy/amino acids
;
_journal_issue 1
_journal_name_full 'Inorganic Chemistry Frontiers'
_journal_page_first 153
_journal_paper_doi 10.1039/C7QI00615B
_journal_volume 5
_journal_year 2018
_chemical_formula_moiety '0.25(C70 H24 Co4 Ni4 O40)'
_chemical_formula_sum 'C17.5 H6 Co Ni O10'
_chemical_formula_weight 493.86
_space_group_crystal_system tetragonal
_space_group_IT_number 98
_space_group_name_Hall 'I 4bw 2bw'
_space_group_name_H-M_alt 'I 41 2 2'
_atom_sites_solution_hydrogens geom
_atom_sites_solution_primary dual
_audit_creation_date 2017-07-30
_audit_creation_method
;
Olex2 1.2
(compiled 2017.07.20 svn.r3457 for OlexSys, GUI svn.r5370)
;
_audit_update_record
;
2017-08-01 deposited with the CCDC.
2017-11-09 downloaded from the CCDC.
;
_cell_angle_alpha 90
_cell_angle_beta 90
_cell_angle_gamma 90
_cell_formula_units_Z 4
_cell_length_a 15.2512(5)
_cell_length_b 15.2512(5)
_cell_length_c 12.1084(5)
_cell_measurement_reflns_used 1622
_cell_measurement_temperature 293(2)
_cell_measurement_theta_max 72.8950
_cell_measurement_theta_min 4.6520
_cell_volume 2816.40(17)
_computing_cell_refinement
;
CrysAlisPro, Agilent Technologies,
Version 1.171.37.33 (release 27-03-2014 CrysAlis171 .NET)
(compiled Mar 27 2014,17:12:48)
;
_computing_data_collection
;
CrysAlisPro, Agilent Technologies,
Version 1.171.37.33 (release 27-03-2014 CrysAlis171 .NET)
(compiled Mar 27 2014,17:12:48)
;
_computing_data_reduction
;
CrysAlisPro, Agilent Technologies,
Version 1.171.37.33 (release 27-03-2014 CrysAlis171 .NET)
(compiled Mar 27 2014,17:12:48)
;
_computing_molecular_graphics 'Olex2 (Dolomanov et al., 2009)'
_computing_publication_material 'Olex2 (Dolomanov et al., 2009)'
_computing_structure_refinement 'ShelXL (Sheldrick, 2015)'
_computing_structure_solution 'ShelXT (Sheldrick, 2015)'
_diffrn_ambient_temperature 293(2)
_diffrn_detector 'CCD plate'
_diffrn_detector_area_resol_mean 16.0710
_diffrn_detector_type Eos
_diffrn_measured_fraction_theta_full 0.970
_diffrn_measured_fraction_theta_max 0.992
_diffrn_measurement_details
;
#__ type_ start__ end____ width___ exp.time_
  1 omega  -76.00  -38.00   1.0000   18.2050
omega____ theta____ kappa____ phi______ frames
    -        0.0000  178.0000  -60.0000 38

#__ type_ start__ end____ width___ exp.time_
  2 omega  -73.00  -48.00   1.0000   18.2050
omega____ theta____ kappa____ phi______ frames
    -        0.0000  178.0000  120.0000 25

#__ type_ start__ end____ width___ exp.time_
  3 omega   16.00   60.00   1.0000   25.0000
omega____ theta____ kappa____ phi______ frames
    -       56.0000   19.0000 -180.0000 44

#__ type_ start__ end____ width___ exp.time_
  4 omega  -13.00   74.00   1.0000   25.0000
omega____ theta____ kappa____ phi______ frames
    -       56.0000  -57.0000  -90.0000 87

#__ type_ start__ end____ width___ exp.time_
  5 omega   65.00   93.00   1.0000   30.0000
omega____ theta____ kappa____ phi______ frames
    -      112.0000  -63.0000  -30.0000 28

#__ type_ start__ end____ width___ exp.time_
  6 omega   41.00   68.00   1.0000   30.0000
omega____ theta____ kappa____ phi______ frames
    -      112.0000  -25.0000  -30.0000 27

#__ type_ start__ end____ width___ exp.time_
  7 omega  112.00  138.00   1.0000   30.0000
omega____ theta____ kappa____ phi______ frames
    -      112.0000   50.0000  150.0000 26

#__ type_ start__ end____ width___ exp.time_
  8 omega  100.00  126.00   1.0000   30.0000
omega____ theta____ kappa____ phi______ frames
    -      112.0000  111.0000  -60.0000 26

#__ type_ start__ end____ width___ exp.time_
  9 omega   59.00   84.00   1.0000   30.0000
omega____ theta____ kappa____ phi______ frames
    -      112.0000  -38.0000  150.0000 25

#__ type_ start__ end____ width___ exp.time_
 10 omega  150.00  176.00   1.0000   30.0000
omega____ theta____ kappa____ phi______ frames
    -      112.0000  111.0000  -60.0000 26

#__ type_ start__ end____ width___ exp.time_
 11 omega  103.00  165.00   1.0000   30.0000
omega____ theta____ kappa____ phi______ frames
    -      112.0000  111.0000    0.0000 62

#__ type_ start__ end____ width___ exp.time_
 12 omega  108.00  134.00   1.0000   30.0000
omega____ theta____ kappa____ phi______ frames
    -      112.0000  -63.0000  -30.0000 26

#__ type_ start__ end____ width___ exp.time_
 13 omega   39.00   64.00   1.0000   30.0000
omega____ theta____ kappa____ phi______ frames
    -      112.0000  -25.0000   30.0000 25

#__ type_ start__ end____ width___ exp.time_
 14 omega   49.00   86.00   1.0000   30.0000
omega____ theta____ kappa____ phi______ frames
    -      112.0000  -50.0000   60.0000 37

#__ type_ start__ end____ width___ exp.time_
 15 omega  141.00  174.00   1.0000   30.0000
omega____ theta____ kappa____ phi______ frames
    -      112.0000   50.0000  150.0000 33

#__ type_ start__ end____ width___ exp.time_
 16 omega   49.00   74.00   1.0000   30.0000
omega____ theta____ kappa____ phi______ frames
    -      112.0000  -38.0000 -120.0000 25
;
_diffrn_measurement_device 'four-circle diffractometer'
_diffrn_measurement_device_type 'Xcalibur, Eos, Gemini'
_diffrn_measurement_method '\w scans'
_diffrn_orient_matrix_UB_11 -0.0169808000
_diffrn_orient_matrix_UB_12 0.0839219000
_diffrn_orient_matrix_UB_13 -0.0674682000
_diffrn_orient_matrix_UB_21 -0.0752812000
_diffrn_orient_matrix_UB_22 0.0246868000
_diffrn_orient_matrix_UB_23 0.0788468000
_diffrn_orient_matrix_UB_31 0.0651740000
_diffrn_orient_matrix_UB_32 0.0506798000
_diffrn_orient_matrix_UB_33 0.0734296000
_diffrn_radiation_monochromator graphite
_diffrn_radiation_probe x-ray
_diffrn_radiation_type CuK\a
_diffrn_radiation_wavelength 1.54184
_diffrn_reflns_av_R_equivalents 0.0421
_diffrn_reflns_av_unetI/netI 0.0413
_diffrn_reflns_Laue_measured_fraction_full 0.970
_diffrn_reflns_Laue_measured_fraction_max 0.992
_diffrn_reflns_limit_h_max 18
_diffrn_reflns_limit_h_min -13
_diffrn_reflns_limit_k_max 18
_diffrn_reflns_limit_k_min -16
_diffrn_reflns_limit_l_max 14
_diffrn_reflns_limit_l_min -13
_diffrn_reflns_number 3197
_diffrn_reflns_point_group_measured_fraction_full 0.946
_diffrn_reflns_point_group_measured_fraction_max 0.970
_diffrn_reflns_theta_full 67.684
_diffrn_reflns_theta_max 66.494
_diffrn_reflns_theta_min 4.099
_diffrn_source 'Enhance (Cu) X-ray Source'
_exptl_absorpt_coefficient_mu 5.791
_exptl_absorpt_correction_T_max 1.00000
_exptl_absorpt_correction_T_min 0.72020
_exptl_absorpt_correction_type multi-scan
_exptl_absorpt_process_details
;
CrysAlisPro, Agilent Technologies,
Version 1.171.37.33 (release 27-03-2014 CrysAlis171 .NET)
(compiled Mar 27 2014,17:12:48)
Empirical absorption correction using spherical harmonics,
 implemented in SCALE3 ABSPACK scaling algorithm.
;
_exptl_crystal_colour orange
_exptl_crystal_colour_primary orange
_exptl_crystal_density_diffrn 1.165
_exptl_crystal_description prism
_exptl_crystal_F_000 984
_exptl_crystal_size_max 0.26
_exptl_crystal_size_mid 0.2
_exptl_crystal_size_min 0.18
_platon_squeeze_details
;
;
_refine_diff_density_max 1.434
_refine_diff_density_min -2.772
_refine_diff_density_rms 0.185
_refine_ls_abs_structure_details
;
 Classical Flack method preferred over Parsons because s.u. lower.
;
_refine_ls_abs_structure_Flack 0.01(4)
_refine_ls_extinction_method none
_refine_ls_goodness_of_fit_ref 1.080
_refine_ls_hydrogen_treatment constr
_refine_ls_matrix_type full
_refine_ls_number_parameters 71
_refine_ls_number_reflns 1222
_refine_ls_number_restraints 0
_refine_ls_restrained_S_all 1.080
_refine_ls_R_factor_all 0.0969
_refine_ls_R_factor_gt 0.0944
_refine_ls_shift/su_max 0.000
_refine_ls_shift/su_mean 0.000
_refine_ls_structure_factor_coef Fsqd
_refine_ls_weighting_details
;
 w=1/[\s^2^(Fo^2^)+(0.1960P)^2^+20.8660P]
 where P=(Fo^2^+2Fc^2^)/3
;
_refine_ls_weighting_scheme calc
_refine_ls_wR_factor_gt 0.2659
_refine_ls_wR_factor_ref 0.2698
_reflns_Friedel_coverage 0.645
_reflns_Friedel_fraction_full 0.911
_reflns_Friedel_fraction_max 0.937
_reflns_number_gt 1152
_reflns_number_total 1222
_reflns_threshold_expression 'I > 2\s(I)'
_cod_data_source_file c7qi00615b2.cif
_cod_data_source_block 2
_cod_original_cell_volume 2816.4(2)
_cod_original_formula_sum 'C17.50 H6 Co Ni O10'
_cod_database_code 4349789
_shelxl_version_number 2013-2
_shelx_space_group_comment
;
The symmetry employed for this shelxl refinement is uniquely defined
by the following loop, which should always be used as a source of
symmetry information in preference to the above space-group names.
They are only intended as comments.
;
_reflns_odcompleteness_completeness 96.30
_reflns_odcompleteness_iscentric 1
_reflns_odcompleteness_theta 74.33
_olex2_refinement_description
;
1. Fixed Uiso
 At 1.2 times of:
  All C(H) groups
2. Shared sites
{Ni01, Co}
3. Uiso/Uaniso restraints and constraints
Uanis(Ni01) = Uanis(Co)
4. Others
 Fixed Sof: Ni01(0.25) Co(0.25) C6(0.375)
5.a Aromatic/amide H refined with riding coordinates:
 C1(H1), C3(H3)
;
_olex2_submission_special_instructions 'No special instructions were received'

loop_
_space_group_symop_operation_xyz
'x, y, z'
'-x+1/2, -y+1/2, z+1/2'
'-y, x+1/2, z+1/4'
'y+1/2, -x, z+3/4'
'-x+1/2, y, -z+3/4'
'x, -y+1/2, -z+1/4'
'y+1/2, x+1/2, -z+1/2'
'-y, -x, -z'
'x+1/2, y+1/2, z+1/2'
'-x+1, -y+1, z+1'
'-y+1/2, x+1, z+3/4'
'y+1, -x+1/2, z+5/4'
'-x+1, y+1/2, -z+5/4'
'x+1/2, -y+1, -z+3/4'
'y+1, x+1, -z+1'
'-y+1/2, -x+1/2, -z+1/2'

loop_
_atom_site_label
_atom_site_type_symbol
_atom_site_fract_x
_atom_site_fract_y
_atom_site_fract_z
_atom_site_U_iso_or_equiv
_atom_site_adp_type
_atom_site_occupancy
_atom_site_site_symmetry_order
_atom_site_calc_flag
_atom_site_refinement_flags_posn
_atom_site_refinement_flags_adp
_atom_site_refinement_flags_occupancy
_atom_site_disorder_assembly
_atom_site_disorder_group
Ni01 Ni 0.68902(9) 0.31098(9) 0.5000 0.0168(8) Uani 0.5 2 d S T P A 3
O1 O 0.6176(5) 0.3773(6) 0.3868(5) 0.0299(17) Uani 1 1 d . . . . .
O2 O 0.7118(4) 0.4041(4) 0.2501(6) 0.0273(16) Uani 1 1 d . . . . .
O3 O 0.7500 0.2399(9) 0.3750 0.046(3) Uani 1 2 d S T P . .
C1 C 0.5000 0.5000 0.2921(10) 0.026(3) Uani 1 2 d S T P . .
H1 H 0.5000 0.5000 0.3689 0.031 Uiso 1 2 calc RS T P . .
C4 C 0.5000 0.5000 0.0627(11) 0.033(3) Uani 1 2 d S T P . .
C2 C 0.5678(7) 0.4599(7) 0.2346(10) 0.033(3) Uani 1 1 d . . . . .
C3 C 0.5679(8) 0.4623(7) 0.1210(10) 0.037(3) Uani 1 1 d . . . . .
H3 H 0.6148 0.4380 0.0827 0.044 Uiso 1 1 calc R . . . .
C5 C 0.6391(7) 0.4113(7) 0.2952(9) 0.024(2) Uani 1 1 d . . . . .
Co Co 0.68902(9) 0.31098(9) 0.5000 0.0168(8) Uani 0.5 2 d S T P A 4
C6 C 0.7500 0.1541(16) 0.3750 0.052(7) Uani 0.75 2 d S T P A .

loop_
_atom_site_aniso_label
_atom_site_aniso_U_11
_atom_site_aniso_U_22
_atom_site_aniso_U_33
_atom_site_aniso_U_23
_atom_site_aniso_U_13
_atom_site_aniso_U_12
Ni01 0.0172(9) 0.0172(9) 0.0160(11) 0.0001(6) 0.0001(6) -0.0004(8)
O1 0.026(4) 0.049(5) 0.014(3) 0.008(3) 0.001(3) 0.013(3)
O2 0.030(3) 0.024(3) 0.028(4) 0.002(3) 0.005(3) 0.009(3)
O3 0.071(10) 0.026(6) 0.042(6) 0.000 0.038(7) 0.000
C1 0.033(8) 0.033(8) 0.013(5) 0.000 0.000 0.013(6)
C4 0.039(9) 0.039(9) 0.021(7) 0.000 0.000 0.024(7)
C2 0.035(6) 0.037(6) 0.028(6) 0.005(4) -0.004(5) 0.016(5)
C3 0.041(6) 0.043(7) 0.028(5) -0.010(5) 0.005(5) 0.027(6)
C5 0.030(5) 0.020(5) 0.023(5) -0.003(4) -0.002(4) 0.005(4)
Co 0.0172(9) 0.0172(9) 0.0160(11) 0.0001(6) 0.0001(6) -0.0004(8)
C6 0.056(15) 0.023(11) 0.077(19) 0.000 -0.010(15) 0.000

loop_
_atom_type_symbol
_atom_type_description
_atom_type_scat_dispersion_real
_atom_type_scat_dispersion_imag
_atom_type_scat_source
C C 0.0181 0.0091 'International Tables Vol C Tables 4.2.6.8 and 6.1.1.4'
H H 0.0000 0.0000 'International Tables Vol C Tables 4.2.6.8 and 6.1.1.4'
Co Co -2.3653 3.6143 'International Tables Vol C Tables 4.2.6.8 and 6.1.1.4'
Ni Ni -3.0029 0.5091 'International Tables Vol C Tables 4.2.6.8 and 6.1.1.4'
O O 0.0492 0.0322 'International Tables Vol C Tables 4.2.6.8 and 6.1.1.4'

loop_
_geom_angle_atom_site_label_1
_geom_angle_atom_site_label_2
_geom_angle_atom_site_label_3
_geom_angle
_geom_angle_site_symmetry_1
_geom_angle_site_symmetry_3
O1 Ni01 O1 85.5(4) 8_666 .
O1 Ni01 O2 92.9(4) . 5_655
O1 Ni01 O2 89.8(4) . 3_645
O1 Ni01 O2 89.8(4) 8_666 5_655
O1 Ni01 O2 92.9(4) 8_666 3_645
O1 Ni01 O3 175.7(2) . 3_645
O1 Ni01 O3 90.5(3) . .
O1 Ni01 O3 175.7(2) 8_666 .
O1 Ni01 O3 90.5(3) 8_666 3_645
O2 Ni01 O2 176.4(4) 5_655 3_645
O2 Ni01 O3 85.8(3) 5_655 3_645
O2 Ni01 O3 85.8(3) 3_645 .
O2 Ni01 O3 91.7(3) 5_655 .
O2 Ni01 O3 91.7(3) 3_645 3_645
O3 Ni01 O3 93.6(4) 3_645 .
C5 O1 Ni01 131.2(7) . .
C5 O2 Ni01 135.5(7) . 4_564
C5 O2 Co 135.5(7) . 4_564
Ni01 O3 Ni01 117.2(6) . 4_564
C6 O3 Ni01 121.4(3) . 4_564
C6 O3 Ni01 121.4(3) . .
C6 O3 Co 121.4(3) . 4_564
C2 C1 H1 120.1 10_554 .
C2 C1 H1 120.1 . .
C2 C1 C2 119.8(13) 10_554 .
C3 C4 C4 120.8(7) . 15_444
C3 C4 C4 120.8(7) 10_554 15_444
C3 C4 C3 118.3(14) 10_554 .
C1 C2 C5 120.7(11) . .
C3 C2 C1 119.4(10) . .
C3 C2 C5 119.9(10) . .
C4 C3 H3 119.2 . .
C2 C3 C4 121.5(10) . .
C2 C3 H3 119.2 . .
O1 C5 C2 116.2(10) . .
O2 C5 O1 125.4(10) . .
O2 C5 C2 118.3(10) . .

loop_
_geom_bond_atom_site_label_1
_geom_bond_atom_site_label_2
_geom_bond_distance
_geom_bond_site_symmetry_2
Ni01 O1 2.021(6) 8_666
Ni01 O1 2.021(6) .
Ni01 O2 2.075(6) 3_645
Ni01 O2 2.075(6) 5_655
Ni01 O3 2.081(7) 3_645
Ni01 O3 2.081(7) .
O1 C5 1.268(13) .
O2 Ni01 2.075(6) 4_564
O2 C5 1.241(13) .
O2 Co 2.075(6) 4_564
O3 Ni01 2.081(7) 4_564
O3 Co 2.081(7) 4_564
O3 C6 1.31(3) .
C1 H1 0.9300 .
C1 C2 1.388(13) .
C1 C2 1.388(13) 10_554
C4 C4 1.52(3) 15_444
C4 C3 1.379(14) 10_554
C4 C3 1.379(14) .
C2 C3 1.376(18) .
C2 C5 1.507(14) .
C3 H3 0.9300 .

loop_
_platon_squeeze_void_nr
_platon_squeeze_void_average_x
_platon_squeeze_void_average_y
_platon_squeeze_void_average_z
_platon_squeeze_void_volume
_platon_squeeze_void_count_electrons
_platon_squeeze_void_content
1 0.250 0.250 -0.021 671 251 ' '
2 0.750 0.750 -0.020 671 251 ' '
